data_4308106
loop_
_publ_author_name
'Wolfgang F. Schmid'
'Stefanie Zorbas-Seifried'
'Roland O. John'
'Vladimir B. Arion'
'Michael A. Jakupec'
'Alexander Roller'
'Markus Galanski'
'Ion Chiorescu'
'Haralabos Zorbas'
'Bernhard K. Keppler'

_publ_section_title
;
The First Ruthenium-Based Paullones: Syntheses, X-ray Diffraction
Structures, and Spectroscopic and Antiproliferative Properties in Vitro
;
_journal_name_full 'Inorganic Chemistry'
_journal_page_first 3645
_journal_page_last 3656
_journal_paper_doi 10.1021/ic070098j
_journal_volume 46
_journal_year 2007
_chemical_formula_sum 'C22 H18 N4'
_chemical_formula_weight 338.40
_chemical_name_systematic
; 
6-(alpha-picolylamino)-7,12-dihydroindolo[3,2-d][1]benzazepine
;
_space_group_IT_number 61
_symmetry_cell_setting orthorhombic
_symmetry_space_group_name_Hall '-P 2ac 2ab'
_symmetry_space_group_name_H-M 'P b c a'
_atom_sites_solution_hydrogens geom
_atom_sites_solution_primary direct
_atom_sites_solution_secondary difmap
_audit_creation_method SHELXL-97
_cell_angle_alpha 90.00
_cell_angle_beta 90.00
_cell_angle_gamma 90.00
_cell_formula_units_Z 8
_cell_length_a 8.919(2)
_cell_length_b 19.849(4)
_cell_length_c 20.229(4)
_cell_measurement_temperature 120(2)
_cell_volume 3581.2(13)
_computing_structure_refinement 'SHELXL-97 (Sheldrick, 1997)'
_computing_structure_solution 'SHELXS-97 (Sheldrick, 1990)'
_diffrn_ambient_temperature 120(2)
_diffrn_measured_fraction_theta_full 0.999
_diffrn_measured_fraction_theta_max 0.999
_diffrn_radiation_monochromator graphite
_diffrn_radiation_source 'fine-focus sealed tube'
_diffrn_radiation_type MoK\a
_diffrn_radiation_wavelength 0.71073
_diffrn_reflns_av_R_equivalents 0.0166
_diffrn_reflns_av_sigmaI/netI 0.0237
_diffrn_reflns_limit_h_max 12
_diffrn_reflns_limit_h_min -12
_diffrn_reflns_limit_k_max 28
_diffrn_reflns_limit_k_min -28
_diffrn_reflns_limit_l_max 28
_diffrn_reflns_limit_l_min -28
_diffrn_reflns_number 10302
_diffrn_reflns_theta_full 30.49
_diffrn_reflns_theta_max 30.49
_diffrn_reflns_theta_min 2.70
_exptl_absorpt_coefficient_mu 0.077
_exptl_absorpt_correction_T_max 0.9901
_exptl_absorpt_correction_T_min 0.9664
_exptl_absorpt_correction_type multi-scan
_exptl_absorpt_process_details SADABS
_exptl_crystal_colour white
_exptl_crystal_density_diffrn 1.255
_exptl_crystal_density_method 'not measured'
_exptl_crystal_description plate
_exptl_crystal_F_000 1424
_exptl_crystal_size_max 0.45
_exptl_crystal_size_mid 0.40
_exptl_crystal_size_min 0.13
_refine_diff_density_max 0.241
_refine_diff_density_min -0.202
_refine_diff_density_rms 0.040
_refine_ls_extinction_method none
_refine_ls_goodness_of_fit_ref 1.015
_refine_ls_hydrogen_treatment mixed
_refine_ls_matrix_type full
_refine_ls_number_parameters 239
_refine_ls_number_reflns 5462
_refine_ls_number_restraints 0
_refine_ls_restrained_S_all 1.015
_refine_ls_R_factor_all 0.0603
_refine_ls_R_factor_gt 0.0419
_refine_ls_shift/su_max 0.001
_refine_ls_shift/su_mean 0.000
_refine_ls_structure_factor_coef Fsqd
_refine_ls_weighting_details 'calc w=1/[\s^2^(Fo^2^)+(0.0526P)^2^+0.9684P] where P=(Fo^2^+2Fc^2^)/3'
_refine_ls_weighting_scheme calc
_refine_ls_wR_factor_gt 0.1027
_refine_ls_wR_factor_ref 0.1118
_reflns_number_gt 4190
_reflns_number_total 5462
_reflns_threshold_expression >2sigma(I)
_cod_data_source_file ic070098jsi20070119_060043.cif
_cod_data_source_block WOSC063E
_cod_database_code 4308106

loop_
_symmetry_equiv_pos_as_xyz
'x, y, z'
'-x+1/2, -y, z+1/2'
'-x, y+1/2, -z+1/2'
'x+1/2, -y+1/2, -z'
'-x, -y, -z'
'x-1/2, y, -z-1/2'
'x, -y-1/2, z-1/2'
'-x-1/2, y-1/2, z'

loop_
_atom_site_label
_atom_site_type_symbol
_atom_site_fract_x
_atom_site_fract_y
_atom_site_fract_z
_atom_site_U_iso_or_equiv
_atom_site_adp_type
_atom_site_occupancy
_atom_site_symmetry_multiplicity
_atom_site_calc_flag
_atom_site_refinement_flags
_atom_site_disorder_assembly
_atom_site_disorder_group
C1 C 0.35209(13) -0.12714(6) 0.36880(6) 0.0350(3) Uani 1 1 d . . .
H1 H 0.3256 -0.1667 0.3926 0.042 Uiso 1 1 calc R . .
C2 C 0.27768(14) -0.11183(6) 0.30940(6) 0.0359(3) Uani 1 1 d . . .
H2 H 0.2004 -0.1410 0.2943 0.043 Uiso 1 1 calc R . .
C3 C 0.31350(13) -0.05565(6) 0.27222(6) 0.0314(2) Uani 1 1 d . . .
H3 H 0.2646 -0.0464 0.2315 0.038 Uiso 1 1 calc R . .
C4 C 0.42461(11) -0.01302(5) 0.29706(5) 0.0258(2) Uani 1 1 d . . .
N1 N 0.47637(10) 0.04805(4) 0.27378(4) 0.02547(18) Uani 1 1 d . . .
H1A H 0.4472 0.0679 0.2371 0.031 Uiso 1 1 calc R . .
C5 C 0.58182(11) 0.07296(5) 0.31779(5) 0.02331(19) Uani 1 1 d . . .
C6 C 0.64625(11) 0.14038(5) 0.31429(5) 0.0236(2) Uani 1 1 d . . .
C7 C 0.56519(12) 0.19355(5) 0.28580(5) 0.0285(2) Uani 1 1 d . . .
H7 H 0.4722 0.1843 0.2648 0.034 Uiso 1 1 calc R . .
C8 C 0.61757(13) 0.25902(6) 0.28757(6) 0.0316(2) Uani 1 1 d . . .
H8 H 0.5612 0.2943 0.2679 0.038 Uiso 1 1 calc R . .
C9 C 0.75375(13) 0.27286(5) 0.31843(5) 0.0304(2) Uani 1 1 d . . .
H9 H 0.7890 0.3179 0.3211 0.036 Uiso 1 1 calc R . .
C10 C 0.83750(12) 0.22115(5) 0.34516(5) 0.0275(2) Uani 1 1 d . . .
H10 H 0.9313 0.2311 0.3651 0.033 Uiso 1 1 calc R . .
C11 C 0.78725(11) 0.15409(5) 0.34349(5) 0.0233(2) Uani 1 1 d . . .
N2 N 0.89104(9) 0.10507(4) 0.36377(4) 0.02438(18) Uani 1 1 d . . .
C12 C 0.85552(11) 0.05458(5) 0.40135(5) 0.0237(2) Uani 1 1 d . . .
N3 N 0.96279(10) 0.01051(5) 0.41914(4) 0.02694(19) Uani 1 1 d . . .
H3A H 0.9391(16) -0.0255(7) 0.4451(8) 0.041(4) Uiso 1 1 d . . .
C13 C 1.11884(11) 0.02408(5) 0.40333(5) 0.0275(2) Uani 1 1 d . . .
H13A H 1.1305 0.0258 0.3547 0.033 Uiso 1 1 calc R . .
H13B H 1.1815 -0.0134 0.4200 0.033 Uiso 1 1 calc R . .
C14 C 1.17473(11) 0.08960(5) 0.43276(5) 0.0267(2) Uani 1 1 d . . .
N4 N 1.13387(11) 0.10262(5) 0.49507(5) 0.0323(2) Uani 1 1 d . . .
C15 C 1.18074(16) 0.16076(6) 0.52213(6) 0.0406(3) Uani 1 1 d . . .
H15 H 1.1503 0.1708 0.5660 0.049 Uiso 1 1 calc R . .
C16 C 1.27055(16) 0.20662(6) 0.48966(7) 0.0432(3) Uani 1 1 d . . .
H16 H 1.3011 0.2472 0.5107 0.052 Uiso 1 1 calc R . .
C17 C 1.31493(15) 0.19214(6) 0.42590(7) 0.0415(3) Uani 1 1 d . . .
H17 H 1.3785 0.2221 0.4023 0.050 Uiso 1 1 calc R . .
C18 C 1.26519(13) 0.13316(6) 0.39694(6) 0.0342(2) Uani 1 1 d . . .
H18 H 1.2928 0.1225 0.3528 0.041 Uiso 1 1 calc R . .
C19 C 0.69891(11) 0.04172(5) 0.42708(5) 0.0261(2) Uani 1 1 d . . .
H19A H 0.6992 0.0024 0.4572 0.031 Uiso 1 1 calc R . .
H19B H 0.6626 0.0815 0.4519 0.031 Uiso 1 1 calc R . .
C20 C 0.59844(11) 0.02831(5) 0.36930(5) 0.0240(2) Uani 1 1 d . . .
C21 C 0.49959(11) -0.02693(5) 0.35745(5) 0.0252(2) Uani 1 1 d . . .
C22 C 0.46318(12) -0.08551(5) 0.39301(6) 0.0302(2) Uani 1 1 d . . .
H22 H 0.5140 -0.0962 0.4329 0.036 Uiso 1 1 calc R . .

loop_
_atom_site_aniso_label
_atom_site_aniso_U_11
_atom_site_aniso_U_22
_atom_site_aniso_U_33
_atom_site_aniso_U_23
_atom_site_aniso_U_13
_atom_site_aniso_U_12
C1 0.0342(6) 0.0250(5) 0.0459(7) -0.0005(5) 0.0069(5) -0.0001(4)
C2 0.0318(6) 0.0284(5) 0.0475(7) -0.0112(5) 0.0020(5) -0.0024(4)
C3 0.0293(5) 0.0322(5) 0.0328(5) -0.0093(4) -0.0018(4) 0.0024(4)
C4 0.0238(5) 0.0267(5) 0.0270(5) -0.0036(4) 0.0011(4) 0.0029(4)
N1 0.0250(4) 0.0294(4) 0.0220(4) 0.0004(3) -0.0039(3) 0.0014(3)
C5 0.0203(4) 0.0294(5) 0.0203(4) 0.0001(4) -0.0006(3) 0.0014(4)
C6 0.0235(4) 0.0286(5) 0.0187(4) 0.0014(4) 0.0017(3) 0.0009(4)
C7 0.0263(5) 0.0326(5) 0.0266(5) 0.0050(4) -0.0018(4) 0.0011(4)
C8 0.0327(5) 0.0305(5) 0.0316(6) 0.0058(4) 0.0008(4) 0.0045(4)
C9 0.0349(6) 0.0271(5) 0.0292(5) -0.0011(4) 0.0042(4) -0.0014(4)
C10 0.0275(5) 0.0314(5) 0.0235(5) -0.0027(4) 0.0011(4) -0.0020(4)
C11 0.0237(4) 0.0288(5) 0.0176(4) 0.0003(4) 0.0025(3) 0.0015(4)
N2 0.0216(4) 0.0303(4) 0.0212(4) 0.0015(3) -0.0002(3) 0.0011(3)
C12 0.0221(4) 0.0316(5) 0.0175(4) -0.0006(4) -0.0017(3) 0.0000(4)
N3 0.0239(4) 0.0312(5) 0.0257(4) 0.0040(3) -0.0015(3) 0.0014(3)
C13 0.0225(5) 0.0322(5) 0.0278(5) -0.0008(4) 0.0001(4) 0.0036(4)
C14 0.0209(4) 0.0316(5) 0.0277(5) 0.0014(4) -0.0032(4) 0.0059(4)
N4 0.0377(5) 0.0340(5) 0.0253(4) 0.0011(4) -0.0039(4) 0.0000(4)
C15 0.0550(8) 0.0394(6) 0.0274(5) -0.0033(5) -0.0038(5) -0.0028(6)
C16 0.0529(8) 0.0348(6) 0.0421(7) -0.0032(5) -0.0056(6) -0.0052(6)
C17 0.0400(7) 0.0365(6) 0.0478(7) 0.0024(5) 0.0052(6) -0.0044(5)
C18 0.0312(5) 0.0368(6) 0.0347(6) -0.0006(5) 0.0062(5) 0.0015(5)
C19 0.0240(5) 0.0347(5) 0.0197(4) 0.0044(4) 0.0002(4) -0.0003(4)
C20 0.0201(4) 0.0300(5) 0.0218(4) 0.0024(4) 0.0008(3) 0.0011(4)
C21 0.0215(4) 0.0277(5) 0.0264(5) -0.0003(4) 0.0020(4) 0.0030(4)
C22 0.0272(5) 0.0297(5) 0.0339(5) 0.0029(4) 0.0045(4) 0.0034(4)

loop_
_atom_type_symbol
_atom_type_description
_atom_type_scat_dispersion_real
_atom_type_scat_dispersion_imag
_atom_type_scat_source
C C 0.0033 0.0016 'International Tables Vol C Tables 4.2.6.8 and 6.1.1.4'
H H 0.0000 0.0000 'International Tables Vol C Tables 4.2.6.8 and 6.1.1.4'
N N 0.0061 0.0033 'International Tables Vol C Tables 4.2.6.8 and 6.1.1.4'

loop_
_geom_angle_atom_site_label_1
_geom_angle_atom_site_label_2
_geom_angle_atom_site_label_3
_geom_angle
_geom_angle_site_symmetry_1
_geom_angle_site_symmetry_3
_geom_angle_publ_flag
C22 C1 C2 120.86(11) . . ?
C22 C1 H1 119.6 . . ?
C2 C1 H1 119.6 . . ?
C3 C2 C1 122.02(11) . . ?
C3 C2 H2 119.0 . . ?
C1 C2 H2 119.0 . . ?
C2 C3 C4 117.19(11) . . ?
C2 C3 H3 121.4 . . ?
C4 C3 H3 121.4 . . ?
N1 C4 C3 130.30(10) . . ?
N1 C4 C21 107.87(9) . . ?
C3 C4 C21 121.73(10) . . ?
C4 N1 C5 108.73(8) . . ?
C4 N1 H1A 125.6 . . ?
C5 N1 H1A 125.6 . . ?
C20 C5 N1 109.25(9) . . ?
C20 C5 C6 125.83(9) . . ?
N1 C5 C6 124.30(9) . . ?
C7 C6 C11 118.98(9) . . ?
C7 C6 C5 120.48(9) . . ?
C11 C6 C5 120.41(9) . . ?
C8 C7 C6 121.51(10) . . ?
C8 C7 H7 119.2 . . ?
C6 C7 H7 119.2 . . ?
C7 C8 C9 119.47(10) . . ?
C7 C8 H8 120.3 . . ?
C9 C8 H8 120.3 . . ?
C10 C9 C8 120.07(10) . . ?
C10 C9 H9 120.0 . . ?
C8 C9 H9 120.0 . . ?
C9 C10 C11 121.51(10) . . ?
C9 C10 H10 119.2 . . ?
C11 C10 H10 119.2 . . ?
N2 C11 C10 116.05(9) . . ?
N2 C11 C6 125.05(9) . . ?
C10 C11 C6 118.39(9) . . ?
C12 N2 C11 123.06(9) . . ?
N2 C12 N3 119.04(9) . . ?
N2 C12 C19 123.90(9) . . ?
N3 C12 C19 117.06(9) . . ?
C12 N3 C13 120.11(9) . . ?
C12 N3 H3A 119.9(9) . . ?
C13 N3 H3A 119.6(9) . . ?
N3 C13 C14 112.81(9) . . ?
N3 C13 H13A 109.0 . . ?
C14 C13 H13A 109.0 . . ?
N3 C13 H13B 109.0 . . ?
C14 C13 H13B 109.0 . . ?
H13A C13 H13B 107.8 . . ?
N4 C14 C18 122.05(10) . . ?
N4 C14 C13 116.53(10) . . ?
C18 C14 C13 121.42(10) . . ?
C14 N4 C15 117.71(10) . . ?
N4 C15 C16 123.61(12) . . ?
N4 C15 H15 118.2 . . ?
C16 C15 H15 118.2 . . ?
C15 C16 C17 118.32(12) . . ?
C15 C16 H16 120.8 . . ?
C17 C16 H16 120.8 . . ?
C16 C17 C18 118.73(12) . . ?
C16 C17 H17 120.6 . . ?
C18 C17 H17 120.6 . . ?
C17 C18 C14 119.56(11) . . ?
C17 C18 H18 120.2 . . ?
C14 C18 H18 120.2 . . ?
C20 C19 C12 108.32(8) . . ?
C20 C19 H19A 110.0 . . ?
C12 C19 H19A 110.0 . . ?
C20 C19 H19B 110.0 . . ?
C12 C19 H19B 110.0 . . ?
H19A C19 H19B 108.4 . . ?
C5 C20 C21 107.52(9) . . ?
C5 C20 C19 122.78(9) . . ?
C21 C20 C19 129.62(9) . . ?
C22 C21 C4 119.51(10) . . ?
C22 C21 C20 133.82(10) . . ?
C4 C21 C20 106.62(9) . . ?
C1 C22 C21 118.66(11) . . ?
C1 C22 H22 120.7 . . ?
C21 C22 H22 120.7 . . ?

loop_
_geom_bond_atom_site_label_1
_geom_bond_atom_site_label_2
_geom_bond_distance
_geom_bond_site_symmetry_2
_geom_bond_publ_flag
C1 C22 1.3801(17) . ?
C1 C2 1.4059(18) . ?
C1 H1 0.9500 . ?
C2 C3 1.3825(17) . ?
C2 H2 0.9500 . ?
C3 C4 1.3966(15) . ?
C3 H3 0.9500 . ?
C4 N1 1.3800(14) . ?
C4 C21 1.4200(15) . ?
N1 C5 1.3862(13) . ?
N1 H1A 0.8800 . ?
C5 C20 1.3760(14) . ?
C5 C6 1.4580(14) . ?
C6 C7 1.4032(14) . ?
C6 C11 1.4158(14) . ?
C7 C8 1.3814(16) . ?
C7 H7 0.9500 . ?
C8 C9 1.3930(16) . ?
C8 H8 0.9500 . ?
C9 C10 1.3797(16) . ?
C9 H9 0.9500 . ?
C10 C11 1.4050(15) . ?
C10 H10 0.9500 . ?
C11 N2 1.4042(13) . ?
N2 C12 1.2970(13) . ?
C12 N3 1.3454(13) . ?
C12 C19 1.5123(14) . ?
N3 C13 1.4533(14) . ?
N3 H3A 0.912(15) . ?
C13 C14 1.5147(15) . ?
C13 H13A 0.9900 . ?
C13 H13B 0.9900 . ?
C14 N4 1.3371(14) . ?
C14 C18 1.3869(16) . ?
N4 C15 1.3440(16) . ?
C15 C16 1.3789(19) . ?
C15 H15 0.9500 . ?
C16 C17 1.3796(19) . ?
C16 H16 0.9500 . ?
C17 C18 1.3822(17) . ?
C17 H17 0.9500 . ?
C18 H18 0.9500 . ?
C19 C20 1.4966(14) . ?
C19 H19A 0.9900 . ?
C19 H19B 0.9900 . ?
C20 C21 1.4273(14) . ?
C21 C22 1.4052(15) . ?
C22 H22 0.9500 . ?

loop_
_geom_torsion_atom_site_label_1
_geom_torsion_atom_site_label_2
_geom_torsion_atom_site_label_3
_geom_torsion_atom_site_label_4
_geom_torsion
_geom_torsion_site_symmetry_1
_geom_torsion_site_symmetry_2
_geom_torsion_site_symmetry_3
_geom_torsion_site_symmetry_4
_geom_torsion_publ_flag
C22 C1 C2 C3 1.13(18) . . . . ?
C1 C2 C3 C4 -1.86(17) . . . . ?
C2 C3 C4 N1 -175.16(10) . . . . ?
C2 C3 C4 C21 0.85(16) . . . . ?
C3 C4 N1 C5 176.45(11) . . . . ?
C21 C4 N1 C5 0.02(11) . . . . ?
C4 N1 C5 C20 0.02(11) . . . . ?
C4 N1 C5 C6 -171.46(9) . . . . ?
C20 C5 C6 C7 -142.48(11) . . . . ?
N1 C5 C6 C7 27.59(15) . . . . ?
C20 C5 C6 C11 33.32(15) . . . . ?
N1 C5 C6 C11 -156.61(9) . . . . ?
C11 C6 C7 C8 -2.16(16) . . . . ?
C5 C6 C7 C8 173.70(10) . . . . ?
C6 C7 C8 C9 -0.16(17) . . . . ?
C7 C8 C9 C10 1.98(16) . . . . ?
C8 C9 C10 C11 -1.48(16) . . . . ?
C9 C10 C11 N2 171.37(9) . . . . ?
C9 C10 C11 C6 -0.84(15) . . . . ?
C7 C6 C11 N2 -168.84(9) . . . . ?
C5 C6 C11 N2 15.30(14) . . . . ?
C7 C6 C11 C10 2.61(14) . . . . ?
C5 C6 C11 C10 -173.25(9) . . . . ?
C10 C11 N2 C12 137.63(10) . . . . ?
C6 C11 N2 C12 -50.74(14) . . . . ?
C11 N2 C12 N3 -179.05(9) . . . . ?
C11 N2 C12 C19 0.84(15) . . . . ?
N2 C12 N3 C13 7.63(15) . . . . ?
C19 C12 N3 C13 -172.27(9) . . . . ?
C12 N3 C13 C14 58.76(13) . . . . ?
N3 C13 C14 N4 42.72(12) . . . . ?
N3 C13 C14 C18 -138.10(10) . . . . ?
C18 C14 N4 C15 1.49(16) . . . . ?
C13 C14 N4 C15 -179.34(10) . . . . ?
C14 N4 C15 C16 -1.37(19) . . . . ?
N4 C15 C16 C17 0.0(2) . . . . ?
C15 C16 C17 C18 1.3(2) . . . . ?
C16 C17 C18 C14 -1.16(19) . . . . ?
N4 C14 C18 C17 -0.25(17) . . . . ?
C13 C14 C18 C17 -179.38(10) . . . . ?
N2 C12 C19 C20 63.69(13) . . . . ?
N3 C12 C19 C20 -116.42(10) . . . . ?
N1 C5 C20 C21 -0.06(11) . . . . ?
C6 C5 C20 C21 171.26(9) . . . . ?
N1 C5 C20 C19 -177.04(9) . . . . ?
C6 C5 C20 C19 -5.73(16) . . . . ?
C12 C19 C20 C5 -56.54(13) . . . . ?
C12 C19 C20 C21 127.19(11) . . . . ?
N1 C4 C21 C22 177.69(9) . . . . ?
C3 C4 C21 C22 0.89(15) . . . . ?
N1 C4 C21 C20 -0.06(11) . . . . ?
C3 C4 C21 C20 -176.86(9) . . . . ?
C5 C20 C21 C22 -177.22(11) . . . . ?
C19 C20 C21 C22 -0.51(19) . . . . ?
C5 C20 C21 C4 0.07(11) . . . . ?
C19 C20 C21 C4 176.78(10) . . . . ?
C2 C1 C22 C21 0.68(17) . . . . ?
C4 C21 C22 C1 -1.64(15) . . . . ?
C20 C21 C22 C1 175.37(11) . . . . ?

loop_
_cod_related_entry_id
_cod_related_entry_database
_cod_related_entry_code
1 ChemSpider 21155832
